data_2000985
loop_
_publ_author_name
'Sun, G.'
'Fronczek, F. R.'
'Gandour, R. D.'

_publ_section_title
;
 (<i>R</i>)-(1-Methyloxiranyl)methyl 4-nitrobenzenesulfonate
;
_journal_issue 4
_journal_name_full 'Acta Crystallographica Section C'
_journal_page_first 758
_journal_page_last 760
_journal_paper_doi 10.1107/S0108270191010995
_journal_volume 48
_journal_year 1992
_chemical_formula_sum 'C10 H11 N O6 S'
_chemical_formula_weight 273.3
_symmetry_cell_setting monoclinic
_symmetry_space_group_name_H-M 'P 1 21 1'
_cell_angle_alpha 90
_cell_angle_beta 108.885(6)
_cell_angle_gamma 90
_cell_formula_units_Z 4
_cell_length_a 10.2612(8)
_cell_length_b 8.1670(8)
_cell_length_c 15.2974(12)
_cell_volume 1212.96(18)
_diffrn_radiation_type Cu
_diffrn_radiation_wavelength 1.54184
_exptl_absorpt_coefficient_mu 2.539
_exptl_crystal_density_diffrn 1.496
_exptl_crystal_F_000 568
_cod_data_source_file st0535.cif
_cod_data_source_block st0535a
_cod_original_cell_volume 1213.0(2)
_cod_original_sg_symbol_H-M 'P 21'
_cod_original_formula_sum 'C10 H11 N1 O6 S1'
_cod_database_code 2000985

loop_
_atom_site_label
_atom_site_fract_x
_atom_site_fract_y
_atom_site_fract_z
S1A .79270(8) 1.0 .58911(5)
O1A .9090(2) 1.0810(3) .6509(2)
O2A .7002(3) 1.0858(4) .5139(2)
O3A .8392(2) .8491(3) .54270(10)
O4A .3645(3) .6252(6) .7652(2)
O5A .5315(3) .6566(6) .8877(2)
O6A .8626(3) .5187(4) .4941(2)
N1A .4789(3) .6718(4) .8055(2)
C1A .6980(3) .9083(4) .6542(2)
C2A .5643(3) .8595(5) .6101(2)
C3A .4917(3) .7816(5) .6593(2)
C4A .5551(3) .7567(4) .7521(2)
C5A .6885(3) .8061(5) .7980(2)
C6A .7607(3) .8817(5) .7482(2)
C7A .9593(3) .7545(4) .5968(2)
C8A .9281(3) .5757(4) .5865(2)
C9A .7890(4) .5123(5) .5602(3)
C10A 1.0477(4) .4721(6) .6422(3)
S1B .22028(7) -.04320(10) .89461(5)
O1B .1058(2) -.1184(3) .8281(2)
O2B .3070(2) -.1355(3) .9692(2)
O3B .1709(2) .1044(3) .94210(10)
O4B .6706(3) .3531(6) .7474(2)
O5B .5167(3) .3128(6) .6194(2)
O6B .0550(3) .4090(4) 1.0042(2)
N1B .5601(3) .3022(4) .7021(2)
C1B .3214(3) .0551(4) .8366(2)
C2B .4518(3) .1104(5) .8873(2)
C3B .5298(3) .1897(5) .8434(2)
C4B .4763(3) .2154(4) .7491(2)
C5B .3468(3) .1622(4) .6977(2)
C6B .2681(3) .0806(4) .7415(2)
C7B .0611(3) .2106(4) .8863(2)
C8B .0935(3) .3803(4) .9227(2)
C9B -.0221(4) .4858(5) .9182(3)
C10B .2297(4) .4476(5) .9269(3)
H2A .527(3) .875(4) .551(2)
H3A .403(3) .753(5) .636(2)
H5A .722(3) .769(5) .860(2)
H6A .842(3) .921(4) .771(2)
H71A .980(3) .798(4) .666(2)
H72A 1.036(3) .779(5) .568(2)
H91A .774(4) .396(6) .574(2)
H92A .718(3) .574(5) .551(2)
H101A 1.019(5) .349(8) .631(3)
H102A 1.059(4) .494(8) .709(3)
H103A 1.119(4) .512(6) .628(3)
H2B .494(3) .091(5) .954(2)
H3B .610(3) .237(5) .880(2)
H5B .317(3) .156(5) .631(2)
H6B .186(3) .039(5) .709(2)
H71B -.028(3) .171(4) .886(2)
H72B .062(3) .198(5) .821(2)
H91B -.005(4) .613(6) .909(2)
H92B -.111(3) .442(5) .886(2)
H101B .237(4) .553(5) .952(2)
H102B .242(4) .444(7) .865(3)
H103B .302(3) .364(5) .963(2)

loop_
_geom_bond_atom_site_label_1
_geom_bond_atom_site_label_2
_geom_bond_distance
S1A O1A 1.423(2)
S1A O2A 1.418(2)
S1A O3A 1.572(3)
S1A C1A 1.766(3)
O3A C7A 1.462(4)
O4A N1A 1.198(4)
O5A N1A 1.203(4)
O6A C8A 1.432(4)
O6A C9A 1.445(6)
N1A C4A 1.474(5)
C1A C2A 1.378(4)
C1A C6A 1.390(4)
C2A C3A 1.374(5)
C3A C4A 1.371(4)
C4A C5A 1.381(4)
C5A C6A 1.370(5)
C7A C8A 1.492(5)
C8A C9A 1.447(5)
C8A C10A 1.507(5)
S1B O1B 1.421(2)
S1B O2B 1.415(2)
S1B O3B 1.573(2)
S1B C1B 1.762(3)
O3B C7B 1.458(3)
O4B N1B 1.196(4)
O5B N1B 1.200(4)
O6B C8B 1.443(4)
O6B C9B 1.441(4)
N1B C4B 1.470(5)
C1B C2B 1.388(4)
C1B C6B 1.394(4)
C2B C3B 1.364(5)
C3B C4B 1.382(4)
C4B C5B 1.377(4)
C5B C6B 1.376(5)
C7B C8B 1.491(5)
C8B C9B 1.449(5)
C8B C10B 1.484(5)
C2A H2A 0.87(2)
C3A H3A 0.90(3)
C5A H5A 0.95(3)
C6A H6A 0.86(3)
C7A H71A 1.07(3)
C7A H72A 1.04(4)
C9A H91A 1.00(5)
C9A H92A 0.85(3)
C10A H101A 1.05(6)
C10A H103A 0.89(5)
C2B H2B 0.99(3)
C3B H3B 0.92(3)
C5B H5B 0.96(3)
C6B H6B 0.90(3)
C7B H71B 0.97(3)
C7B H72B 1.00(3)
C9B H91B 1.07(5)
C9B H92B 0.96(3)
C10B H101B 0.93(4)
C10B H102B 1.00(5)
C10B H103B 1.03(3)
